data_7004518
loop_
_publ_author_name
'Fuller, Anna-Marie'
'Mountford, Andrew J.'
'Coles, Simon J.'
'Horton, Peter N.'
'Hughes, David L.'
'Hursthouse, Michael B.'
'Male, Louise'
'Lancaster, Simon J.'

_publ_section_title
;
 The synthesis, molecular structure and supramolecular architecture of
 complexes between the ammonia adduct of tris(pentafluorophenyl)boron
 and a series of mono and polydentate hydrogen-bond acceptors
;
_journal_issue 45
_journal_name_full 'Dalton Transactions'
_journal_page_first 6381
_journal_page_last 6392
_journal_paper_doi 10.1039/b808208a
_journal_year 2008
_chemical_formula_moiety 'C18 F15 H3 N B, C7 H18 Cl N2, Cl'
_chemical_formula_structural '(C6F5)3BNH3 (CH3)2NCH2CH2N(CH3)2CH2Cl+ Cl-'
_chemical_formula_sum 'C25 H21 B Cl2 F15 N3'
_chemical_formula_weight 730.16
_chemical_name_common AnnaF15
_space_group_IT_number 2
_symmetry_cell_setting triclinic
_symmetry_space_group_name_Hall '-P 1'
_symmetry_space_group_name_H-M 'P -1'
_atom_sites_solution_hydrogens geom
_atom_sites_solution_primary direct
_atom_sites_solution_secondary difmap
_cell_angle_alpha 111.1075(9)
_cell_angle_beta 106.7322(4)
_cell_angle_gamma 104.885(3)
_cell_formula_units_Z 2
_cell_length_a 10.6506(3)
_cell_length_b 12.6740(5)
_cell_length_c 13.1477(9)
_cell_measurement_temperature 140(1)
_cell_volume 1450.72(13)
_computing_cell_refinement
;
CrysAlis RED, Oxford Diffraction Ltd., Version 1.171.27p20 beta
;
_computing_data_collection
;
CrysAlis CCD, Oxford Diffraction Ltd., Version 1.171.27p20 beta
;
_computing_data_reduction
;
CrysAlis RED, Oxford Diffraction Ltd., Version 1.171.27p20 beta
;
_computing_molecular_graphics 'ORTEP (Johnson, 1971)'
_computing_publication_material 'SHELXL-97 (Sheldrick, 1997b)'
_computing_structure_refinement 'SHELXL-97 (Sheldrick, 1997b)'
_computing_structure_solution 'SHELXS-97 (Sheldrick, 1997a)'
_diffrn_ambient_temperature 140(1)
_diffrn_detector_area_resol_mean 16.0050
_diffrn_measured_fraction_theta_full 0.993
_diffrn_measured_fraction_theta_max 0.993
_diffrn_measurement_device_type 'Oxford Diffraction Xcalibur 3/CCD'
_diffrn_measurement_method 'Thin slice \f and \w scans'
_diffrn_radiation_monochromator graphite
_diffrn_radiation_source 'Enhance (Mo) X-ray Source'
_diffrn_radiation_type Mo-K\a
_diffrn_radiation_wavelength 0.71073
_diffrn_reflns_av_R_equivalents 0.0506
_diffrn_reflns_av_sigmaI/netI 0.0588
_diffrn_reflns_limit_h_max 11
_diffrn_reflns_limit_h_min -11
_diffrn_reflns_limit_k_max 13
_diffrn_reflns_limit_k_min -13
_diffrn_reflns_limit_l_max 14
_diffrn_reflns_limit_l_min -14
_diffrn_reflns_number 12150
_diffrn_reflns_theta_full 22.50
_diffrn_reflns_theta_max 22.50
_diffrn_reflns_theta_min 3.44
_exptl_absorpt_coefficient_mu 0.344
_exptl_absorpt_correction_T_max 0.966
_exptl_absorpt_correction_T_min 0.868
_exptl_absorpt_correction_type multi-scan
_exptl_absorpt_process_details
;
CrysAlis RED, Oxford Diffraction Ltd., Version 1.171.29.9
Empirical absorption correction using spherical harmonics,
implemented in SCALE3 ABSPACK scaling algorithm.
;
_exptl_crystal_colour colourless
_exptl_crystal_density_diffrn 1.672
_exptl_crystal_density_method 'not measured'
_exptl_crystal_description block
_exptl_crystal_F_000 732
_exptl_crystal_size_max 0.40
_exptl_crystal_size_mid 0.14
_exptl_crystal_size_min 0.10
_refine_diff_density_max 1.407
_refine_diff_density_min -0.387
_refine_diff_density_rms 0.091
_refine_ls_extinction_method none
_refine_ls_goodness_of_fit_ref 1.064
_refine_ls_hydrogen_treatment constr
_refine_ls_matrix_type full
_refine_ls_number_parameters 415
_refine_ls_number_reflns 3774
_refine_ls_number_restraints 0
_refine_ls_restrained_S_all 1.064
_refine_ls_R_factor_all 0.0971
_refine_ls_R_factor_gt 0.0633
_refine_ls_shift/su_max 0.000
_refine_ls_shift/su_mean 0.000
_refine_ls_structure_factor_coef Fsqd
_refine_ls_weighting_details 'calc w=1/[\s^2^(Fo^2^)+(0.1309P)^2^+0.7903P] where P=(Fo^2^+2Fc^2^)/3'
_refine_ls_weighting_scheme calc
_refine_ls_wR_factor_gt 0.1865
_refine_ls_wR_factor_ref 0.2051
_reflns_number_gt 2558
_reflns_number_total 3774
_reflns_threshold_expression I>2sigma(I)
_cod_data_source_file b808208a.txt
_cod_data_source_block 6
_cod_original_cell_volume 1450.72(12)
_cod_original_sg_symbol_H-M P-1
_cod_database_code 7004518

loop_
_symmetry_equiv_pos_as_xyz
'x, y, z'
'-x, -y, -z'

loop_
_atom_site_label
_atom_site_type_symbol
_atom_site_fract_x
_atom_site_fract_y
_atom_site_fract_z
_atom_site_U_iso_or_equiv
_atom_site_adp_type
_atom_site_occupancy
_atom_site_symmetry_multiplicity
_atom_site_calc_flag
_atom_site_refinement_flags
_atom_site_disorder_assembly
_atom_site_disorder_group
N1 N 0.4964(5) 0.3722(5) 0.5563(5) 0.0368(13) Uani 1 1 d . . .
H1A H 0.4249 0.2993 0.5025 0.055 Uiso 1 1 calc R . .
H1B H 0.5704 0.3809 0.5367 0.055 Uiso 1 1 calc R . .
H1C H 0.4673 0.4323 0.5573 0.055 Uiso 1 1 calc R . .
B1 B 0.5441(8) 0.3798(7) 0.6868(7) 0.0313(17) Uani 1 1 d . . .
F12 F 0.2636(4) 0.1859(3) 0.5227(3) 0.0424(10) Uani 1 1 d . . .
F13 F 0.0192(4) 0.1498(4) 0.5491(4) 0.0525(11) Uani 1 1 d . . .
F14 F 0.0155(4) 0.3047(4) 0.7540(4) 0.0602(12) Uani 1 1 d . . .
F15 F 0.2607(4) 0.4960(4) 0.9308(4) 0.0557(12) Uani 1 1 d . . .
F16 F 0.5071(4) 0.5353(3) 0.9086(3) 0.0455(10) Uani 1 1 d . . .
F22 F 0.5318(4) 0.6099(4) 0.7058(4) 0.0492(11) Uani 1 1 d . . .
F23 F 0.7395(5) 0.8366(4) 0.8449(4) 0.0592(12) Uani 1 1 d . . .
F24 F 1.0009(4) 0.8710(4) 0.9972(4) 0.0590(12) Uani 1 1 d . . .
F25 F 1.0477(4) 0.6735(4) 1.0039(4) 0.0625(13) Uani 1 1 d . . .
F26 F 0.8442(4) 0.4471(4) 0.8663(4) 0.0520(11) Uani 1 1 d . . .
F32 F 0.6320(4) 0.2285(4) 0.5060(4) 0.0502(11) Uani 1 1 d . . .
F33 F 0.7019(5) 0.0431(4) 0.5052(4) 0.0572(12) Uani 1 1 d . . .
F34 F 0.6981(5) -0.0307(4) 0.6768(4) 0.0585(12) Uani 1 1 d . . .
F35 F 0.6286(5) 0.0937(4) 0.8527(4) 0.0588(12) Uani 1 1 d . . .
F36 F 0.5642(4) 0.2860(4) 0.8594(3) 0.0466(10) Uani 1 1 d . . .
C11 C 0.3984(6) 0.3637(6) 0.7133(6) 0.0322(15) Uani 1 1 d . . .
C12 C 0.2681(7) 0.2664(6) 0.6266(6) 0.0329(16) Uani 1 1 d . . .
C13 C 0.1394(7) 0.2470(6) 0.6387(6) 0.0372(17) Uani 1 1 d . . .
C14 C 0.1386(7) 0.3228(7) 0.7404(6) 0.0381(17) Uani 1 1 d . . .
C15 C 0.2621(8) 0.4191(6) 0.8301(6) 0.0384(17) Uani 1 1 d . . .
C16 C 0.3888(7) 0.4362(6) 0.8153(6) 0.0351(16) Uani 1 1 d . . .
C21 C 0.6745(7) 0.5150(6) 0.7796(6) 0.0323(16) Uani 1 1 d . . .
C22 C 0.6603(7) 0.6222(6) 0.7825(6) 0.0345(16) Uani 1 1 d . . .
C23 C 0.7635(7) 0.7393(6) 0.8521(6) 0.0388(17) Uani 1 1 d . . .
C24 C 0.8937(7) 0.7562(6) 0.9268(6) 0.0409(18) Uani 1 1 d . . .
C25 C 0.9178(7) 0.6570(7) 0.9307(6) 0.0415(18) Uani 1 1 d . . .
C26 C 0.8110(7) 0.5396(6) 0.8576(6) 0.0382(17) Uani 1 1 d . . .
C31 C 0.5889(6) 0.2643(6) 0.6815(6) 0.0331(16) Uani 1 1 d . . .
C32 C 0.6276(7) 0.1986(6) 0.5956(6) 0.0371(17) Uani 1 1 d . . .
C33 C 0.6662(7) 0.1019(6) 0.5932(6) 0.0384(17) Uani 1 1 d . . .
C34 C 0.6639(7) 0.0648(6) 0.6774(7) 0.0406(17) Uani 1 1 d . . .
C35 C 0.6290(7) 0.1279(7) 0.7662(7) 0.0422(18) Uani 1 1 d . . .
C36 C 0.5938(7) 0.2242(6) 0.7656(6) 0.0332(16) Uani 1 1 d . . .
N41 N 0.8141(6) 0.2836(5) 0.2814(5) 0.0368(14) Uani 1 1 d . . .
C42 C 0.8659(8) 0.4117(7) 0.2961(7) 0.052(2) Uani 1 1 d . . .
H42A H 0.9676 0.4435 0.3205 0.078 Uiso 1 1 calc R . .
H42B H 0.8442 0.4637 0.3562 0.078 Uiso 1 1 calc R . .
H42C H 0.8191 0.4102 0.2210 0.078 Uiso 1 1 calc R . .
C43 C 0.8765(8) 0.2877(7) 0.4027(6) 0.0424(18) Uani 1 1 d . . .
H43A H 0.8436 0.2053 0.3933 0.064 Uiso 1 1 calc R . .
H43B H 0.8462 0.3374 0.4568 0.064 Uiso 1 1 calc R . .
H43C H 0.9792 0.3228 0.4348 0.064 Uiso 1 1 calc R . .
C44 C 0.8597(7) 0.2079(6) 0.1921(6) 0.0402(17) Uani 1 1 d . . .
H44A H 0.9628 0.2352 0.2303 0.048 Uiso 1 1 calc R . .
H44B H 0.8381 0.2259 0.1249 0.048 Uiso 1 1 calc R . .
C45 C 0.7909(8) 0.0677(6) 0.1425(6) 0.0446(18) Uani 1 1 d . . .
H45A H 0.6876 0.0399 0.1043 0.054 Uiso 1 1 calc R . .
H45B H 0.8210 0.0290 0.0811 0.054 Uiso 1 1 calc R . .
N46 N 0.8257(6) 0.0263(5) 0.2317(5) 0.0459(15) Uani 1 1 d . . .
C47 C 0.9751(8) 0.0390(8) 0.2709(7) 0.062(2) Uani 1 1 d . . .
H47A H 0.9968 0.0124 0.3311 0.092 Uiso 1 1 calc R . .
H47B H 1.0379 0.1240 0.3039 0.092 Uiso 1 1 calc R . .
H47C H 0.9882 -0.0110 0.2033 0.092 Uiso 1 1 calc R . .
C48 C 0.7276(9) -0.1025(8) 0.1836(9) 0.070(3) Uani 1 1 d . . .
H48A H 0.7511 -0.1287 0.2440 0.105 Uiso 1 1 calc R . .
H48B H 0.7367 -0.1543 0.1144 0.105 Uiso 1 1 calc R . .
H48C H 0.6308 -0.1087 0.1610 0.105 Uiso 1 1 calc R . .
Cl1 Cl 0.76736(12) 0.54934(11) 0.54386(11) 0.0124(4) Uani 1 1 d . . .
Cl4 Cl 0.5629(2) 0.2190(2) 0.09994(18) 0.0621(6) Uani 1 1 d . . .
C4 C 0.6549(7) 0.2329(8) 0.2416(7) 0.0481(19) Uani 1 1 d . . .
H4A H 0.6318 0.2871 0.3002 0.058 Uiso 1 1 calc R . .
H4B H 0.6230 0.1524 0.2383 0.058 Uiso 1 1 calc R . .

loop_
_atom_site_aniso_label
_atom_site_aniso_U_11
_atom_site_aniso_U_22
_atom_site_aniso_U_33
_atom_site_aniso_U_23
_atom_site_aniso_U_13
_atom_site_aniso_U_12
N1 0.034(3) 0.039(3) 0.042(3) 0.019(3) 0.020(3) 0.017(3)
B1 0.033(4) 0.035(4) 0.035(4) 0.021(4) 0.020(4) 0.016(4)
F12 0.037(2) 0.040(2) 0.042(2) 0.010(2) 0.0182(18) 0.0137(18)
F13 0.033(2) 0.057(3) 0.058(3) 0.024(2) 0.018(2) 0.010(2)
F14 0.046(3) 0.075(3) 0.070(3) 0.033(3) 0.035(2) 0.029(2)
F15 0.062(3) 0.066(3) 0.052(3) 0.025(2) 0.038(2) 0.032(2)
F16 0.048(2) 0.045(2) 0.040(2) 0.016(2) 0.022(2) 0.015(2)
F22 0.046(2) 0.047(3) 0.057(3) 0.025(2) 0.018(2) 0.026(2)
F23 0.067(3) 0.035(2) 0.073(3) 0.023(2) 0.029(2) 0.022(2)
F24 0.056(3) 0.042(3) 0.055(3) 0.011(2) 0.022(2) 0.003(2)
F25 0.040(3) 0.058(3) 0.067(3) 0.028(3) 0.005(2) 0.009(2)
F26 0.040(2) 0.048(3) 0.060(3) 0.028(2) 0.009(2) 0.017(2)
F32 0.065(3) 0.058(3) 0.060(3) 0.037(2) 0.044(2) 0.038(2)
F33 0.067(3) 0.058(3) 0.072(3) 0.032(3) 0.046(3) 0.040(2)
F34 0.073(3) 0.059(3) 0.074(3) 0.039(3) 0.042(3) 0.047(2)
F35 0.080(3) 0.066(3) 0.062(3) 0.043(3) 0.039(2) 0.047(3)
F36 0.061(3) 0.046(2) 0.040(2) 0.020(2) 0.023(2) 0.028(2)
C11 0.033(4) 0.032(4) 0.034(4) 0.018(3) 0.011(3) 0.016(3)
C12 0.039(4) 0.033(4) 0.035(4) 0.020(3) 0.019(3) 0.018(3)
C13 0.024(4) 0.037(4) 0.045(4) 0.020(4) 0.010(3) 0.009(3)
C14 0.027(4) 0.050(5) 0.048(5) 0.025(4) 0.025(4) 0.020(4)
C15 0.050(5) 0.044(4) 0.038(4) 0.023(4) 0.029(4) 0.027(4)
C16 0.034(4) 0.035(4) 0.030(4) 0.013(3) 0.011(3) 0.011(3)
C21 0.036(4) 0.043(4) 0.033(4) 0.023(3) 0.021(3) 0.022(3)
C22 0.031(4) 0.040(4) 0.036(4) 0.019(3) 0.015(3) 0.018(3)
C23 0.047(5) 0.030(4) 0.041(4) 0.017(3) 0.021(4) 0.015(4)
C24 0.041(4) 0.030(4) 0.038(4) 0.007(3) 0.021(4) 0.003(3)
C25 0.030(4) 0.043(5) 0.044(4) 0.019(4) 0.011(3) 0.010(3)
C26 0.040(4) 0.041(4) 0.044(4) 0.025(4) 0.020(4) 0.021(4)
C31 0.024(3) 0.043(4) 0.032(4) 0.017(3) 0.013(3) 0.012(3)
C32 0.039(4) 0.040(4) 0.043(4) 0.025(4) 0.023(3) 0.016(3)
C33 0.043(4) 0.037(4) 0.045(4) 0.014(4) 0.029(4) 0.025(3)
C34 0.042(4) 0.035(4) 0.050(5) 0.019(4) 0.024(4) 0.021(3)
C35 0.046(4) 0.049(5) 0.045(4) 0.030(4) 0.022(4) 0.023(4)
C36 0.035(4) 0.035(4) 0.031(4) 0.012(3) 0.015(3) 0.019(3)
N41 0.044(3) 0.040(3) 0.034(3) 0.019(3) 0.021(3) 0.020(3)
C42 0.065(5) 0.042(5) 0.052(5) 0.022(4) 0.026(4) 0.025(4)
C43 0.056(5) 0.043(4) 0.036(4) 0.018(4) 0.024(4) 0.027(4)
C44 0.049(4) 0.043(4) 0.042(4) 0.022(4) 0.030(4) 0.024(4)
C45 0.047(4) 0.040(4) 0.042(4) 0.015(4) 0.017(4) 0.019(4)
N46 0.050(4) 0.045(4) 0.048(4) 0.026(3) 0.018(3) 0.025(3)
C47 0.054(5) 0.074(6) 0.054(5) 0.022(5) 0.015(4) 0.042(5)
C48 0.063(6) 0.059(6) 0.082(7) 0.042(5) 0.014(5) 0.018(5)
Cl1 0.0066(6) 0.0196(7) 0.0194(7) 0.0120(6) 0.0096(5) 0.0086(5)
Cl4 0.0533(12) 0.0823(16) 0.0503(13) 0.0310(12) 0.0157(10) 0.0342(11)
C4 0.035(4) 0.065(5) 0.046(5) 0.023(4) 0.019(4) 0.024(4)

loop_
_atom_type_symbol
_atom_type_description
_atom_type_scat_dispersion_real
_atom_type_scat_dispersion_imag
_atom_type_scat_source
C C 0.0033 0.0016 'International Tables Vol C Tables 4.2.6.8 and 6.1.1.4'
H H 0.0000 0.0000 'International Tables Vol C Tables 4.2.6.8 and 6.1.1.4'
B B 0.0013 0.0007 'International Tables Vol C Tables 4.2.6.8 and 6.1.1.4'
N N 0.0061 0.0033 'International Tables Vol C Tables 4.2.6.8 and 6.1.1.4'
F F 0.0171 0.0103 'International Tables Vol C Tables 4.2.6.8 and 6.1.1.4'
Cl Cl 0.1484 0.1585 'International Tables Vol C Tables 4.2.6.8 and 6.1.1.4'

loop_
_geom_angle_atom_site_label_1
_geom_angle_atom_site_label_2
_geom_angle_atom_site_label_3
_geom_angle
_geom_angle_site_symmetry_1
_geom_angle_site_symmetry_3
_geom_angle_publ_flag
B1 N1 H1A 109.5 . . ?
B1 N1 H1B 109.5 . . ?
H1A N1 H1B 109.5 . . ?
B1 N1 H1C 109.5 . . ?
H1A N1 H1C 109.5 . . ?
H1B N1 H1C 109.5 . . ?
N1 B1 C21 106.5(5) . . ?
N1 B1 C31 108.8(5) . . ?
C21 B1 C31 113.7(5) . . ?
N1 B1 C11 104.9(5) . . ?
C21 B1 C11 112.6(5) . . ?
C31 B1 C11 109.9(5) . . ?
C16 C11 C12 113.0(6) . . ?
C16 C11 B1 127.5(6) . . ?
C12 C11 B1 119.6(6) . . ?
F12 C12 C11 118.9(5) . . ?
F12 C12 C13 117.1(6) . . ?
C11 C12 C13 124.0(6) . . ?
C14 C13 F13 121.5(6) . . ?
C14 C13 C12 119.4(6) . . ?
F13 C13 C12 119.1(6) . . ?
C13 C14 F14 120.1(6) . . ?
C13 C14 C15 120.1(6) . . ?
F14 C14 C15 119.8(6) . . ?
F15 C15 C14 120.0(6) . . ?
F15 C15 C16 120.8(6) . . ?
C14 C15 C16 119.1(6) . . ?
F16 C16 C11 120.2(6) . . ?
F16 C16 C15 115.4(6) . . ?
C11 C16 C15 124.3(6) . . ?
C26 C21 C22 112.1(6) . . ?
C26 C21 B1 126.9(6) . . ?
C22 C21 B1 120.9(6) . . ?
C23 C22 F22 116.1(6) . . ?
C23 C22 C21 126.1(6) . . ?
F22 C22 C21 117.8(6) . . ?
F23 C23 C24 120.3(6) . . ?
F23 C23 C22 121.2(6) . . ?
C24 C23 C22 118.5(6) . . ?
C23 C24 F24 120.8(7) . . ?
C23 C24 C25 119.7(6) . . ?
F24 C24 C25 119.5(7) . . ?
F25 C25 C24 119.8(6) . . ?
F25 C25 C26 120.1(6) . . ?
C24 C25 C26 120.1(6) . . ?
F26 C26 C25 116.2(6) . . ?
F26 C26 C21 120.3(6) . . ?
C25 C26 C21 123.5(6) . . ?
C36 C31 C32 112.7(6) . . ?
C36 C31 B1 122.2(6) . . ?
C32 C31 B1 125.1(6) . . ?
F32 C32 C31 120.5(6) . . ?
F32 C32 C33 115.2(6) . . ?
C31 C32 C33 124.2(6) . . ?
F33 C33 C34 120.5(6) . . ?
F33 C33 C32 119.9(6) . . ?
C34 C33 C32 119.6(6) . . ?
F34 C34 C33 121.4(6) . . ?
F34 C34 C35 119.8(6) . . ?
C33 C34 C35 118.8(6) . . ?
F35 C35 C34 119.7(6) . . ?
F35 C35 C36 121.0(6) . . ?
C34 C35 C36 119.3(6) . . ?
C31 C36 C35 125.4(6) . . ?
C31 C36 F36 118.4(6) . . ?
C35 C36 F36 116.2(6) . . ?
C42 N41 C4 109.6(5) . . ?
C42 N41 C44 107.2(5) . . ?
C4 N41 C44 112.9(5) . . ?
C42 N41 C43 109.4(5) . . ?
C4 N41 C43 105.5(5) . . ?
C44 N41 C43 112.2(5) . . ?
N41 C42 H42A 109.5 . . ?
N41 C42 H42B 109.5 . . ?
H42A C42 H42B 109.5 . . ?
N41 C42 H42C 109.5 . . ?
H42A C42 H42C 109.5 . . ?
H42B C42 H42C 109.5 . . ?
N41 C43 H43A 109.5 . . ?
N41 C43 H43B 109.5 . . ?
H43A C43 H43B 109.5 . . ?
N41 C43 H43C 109.5 . . ?
H43A C43 H43C 109.5 . . ?
H43B C43 H43C 109.5 . . ?
N41 C44 C45 116.2(5) . . ?
N41 C44 H44A 108.2 . . ?
C45 C44 H44A 108.2 . . ?
N41 C44 H44B 108.2 . . ?
C45 C44 H44B 108.2 . . ?
H44A C44 H44B 107.4 . . ?
N46 C45 C44 114.4(6) . . ?
N46 C45 H45A 108.7 . . ?
C44 C45 H45A 108.7 . . ?
N46 C45 H45B 108.7 . . ?
C44 C45 H45B 108.7 . . ?
H45A C45 H45B 107.6 . . ?
C45 N46 C48 110.2(6) . . ?
C45 N46 C47 110.6(6) . . ?
C48 N46 C47 110.5(6) . . ?
N46 C47 H47A 109.5 . . ?
N46 C47 H47B 109.5 . . ?
H47A C47 H47B 109.5 . . ?
N46 C47 H47C 109.5 . . ?
H47A C47 H47C 109.5 . . ?
H47B C47 H47C 109.5 . . ?
N46 C48 H48A 109.5 . . ?
N46 C48 H48B 109.5 . . ?
H48A C48 H48B 109.5 . . ?
N46 C48 H48C 109.5 . . ?
H48A C48 H48C 109.5 . . ?
H48B C48 H48C 109.5 . . ?
N41 C4 Cl4 112.1(5) . . ?
N41 C4 H4A 109.2 . . ?
Cl4 C4 H4A 109.2 . . ?
N41 C4 H4B 109.2 . . ?
Cl4 C4 H4B 109.2 . . ?
H4A C4 H4B 107.9 . . ?

loop_
_geom_bond_atom_site_label_1
_geom_bond_atom_site_label_2
_geom_bond_distance
_geom_bond_site_symmetry_2
_geom_bond_publ_flag
N1 B1 1.601(9) . ?
N1 H1A 0.8900 . ?
N1 H1B 0.8900 . ?
N1 H1C 0.8900 . ?
B1 C21 1.629(10) . ?
B1 C31 1.637(10) . ?
B1 C11 1.664(10) . ?
F12 C12 1.358(7) . ?
F13 C13 1.349(8) . ?
F14 C14 1.347(7) . ?
F15 C15 1.339(8) . ?
F16 C16 1.363(7) . ?
F22 C22 1.377(7) . ?
F23 C23 1.351(8) . ?
F24 C24 1.358(8) . ?
F25 C25 1.351(8) . ?
F26 C26 1.341(8) . ?
F32 C32 1.369(7) . ?
F33 C33 1.348(7) . ?
F34 C34 1.350(8) . ?
F35 C35 1.357(8) . ?
F36 C36 1.374(7) . ?
C11 C16 1.376(9) . ?
C11 C12 1.394(9) . ?
C12 C13 1.395(9) . ?
C13 C14 1.340(10) . ?
C14 C15 1.363(10) . ?
C15 C16 1.391(9) . ?
C21 C26 1.393(9) . ?
C21 C22 1.393(9) . ?
C22 C23 1.361(9) . ?
C23 C24 1.358(10) . ?
C24 C25 1.362(10) . ?
C25 C26 1.379(10) . ?
C31 C36 1.367(9) . ?
C31 C32 1.380(9) . ?
C32 C33 1.382(9) . ?
C33 C34 1.355(10) . ?
C34 C35 1.367(10) . ?
C35 C36 1.368(9) . ?
N41 C42 1.494(9) . ?
N41 C4 1.499(8) . ?
N41 C44 1.514(8) . ?
N41 C43 1.516(8) . ?
C42 H42A 0.9600 . ?
C42 H42B 0.9600 . ?
C42 H42C 0.9600 . ?
C43 H43A 0.9600 . ?
C43 H43B 0.9600 . ?
C43 H43C 0.9600 . ?
C44 C45 1.530(9) . ?
C44 H44A 0.9700 . ?
C44 H44B 0.9700 . ?
C45 N46 1.442(9) . ?
C45 H45A 0.9700 . ?
C45 H45B 0.9700 . ?
N46 C48 1.469(9) . ?
N46 C47 1.469(9) . ?
C47 H47A 0.9600 . ?
C47 H47B 0.9600 . ?
C47 H47C 0.9600 . ?
C48 H48A 0.9600 . ?
C48 H48B 0.9600 . ?
C48 H48C 0.9600 . ?
Cl4 C4 1.755(7) . ?
C4 H4A 0.9700 . ?
C4 H4B 0.9700 . ?

loop_
_geom_hbond_atom_site_label_D
_geom_hbond_atom_site_label_H
_geom_hbond_atom_site_label_A
_geom_hbond_distance_DH
_geom_hbond_distance_HA
_geom_hbond_distance_DA
_geom_hbond_angle_DHA
_geom_hbond_site_symmetry_A
N1 H1A F12 0.89 2.09 2.744(6) 129.8 .
N1 H1B F32 0.89 2.14 2.623(6) 113.5 .
N1 H1B Cl1 0.89 2.53 3.256(5) 139.0 .
N1 H1C F22 0.89 2.15 2.794(7) 128.7 .
N1 H1C Cl1 0.89 2.58 3.295(5) 137.5 2_666

loop_
_geom_torsion_atom_site_label_1
_geom_torsion_atom_site_label_2
_geom_torsion_atom_site_label_3
_geom_torsion_atom_site_label_4
_geom_torsion
_geom_torsion_site_symmetry_1
_geom_torsion_site_symmetry_2
_geom_torsion_site_symmetry_3
_geom_torsion_site_symmetry_4
_geom_torsion_publ_flag
N1 B1 C11 C16 -131.3(7) . . . . ?
C21 B1 C11 C16 -16.0(9) . . . . ?
C31 B1 C11 C16 111.9(7) . . . . ?
N1 B1 C11 C12 49.8(7) . . . . ?
C21 B1 C11 C12 165.2(5) . . . . ?
C31 B1 C11 C12 -66.9(7) . . . . ?
C16 C11 C12 F12 -178.3(5) . . . . ?
B1 C11 C12 F12 0.7(8) . . . . ?
C16 C11 C12 C13 2.8(9) . . . . ?
B1 C11 C12 C13 -178.1(6) . . . . ?
F12 C12 C13 C14 179.0(6) . . . . ?
C11 C12 C13 C14 -2.1(10) . . . . ?
F12 C12 C13 F13 1.0(9) . . . . ?
C11 C12 C13 F13 179.9(6) . . . . ?
F13 C13 C14 F14 -1.5(10) . . . . ?
C12 C13 C14 F14 -179.4(6) . . . . ?
F13 C13 C14 C15 179.0(6) . . . . ?
C12 C13 C14 C15 1.1(10) . . . . ?
C13 C14 C15 F15 178.9(6) . . . . ?
F14 C14 C15 F15 -0.5(10) . . . . ?
C13 C14 C15 C16 -1.1(10) . . . . ?
F14 C14 C15 C16 179.5(6) . . . . ?
C12 C11 C16 F16 180.0(5) . . . . ?
B1 C11 C16 F16 1.1(10) . . . . ?
C12 C11 C16 C15 -2.8(9) . . . . ?
B1 C11 C16 C15 178.3(6) . . . . ?
F15 C15 C16 F16 -0.6(9) . . . . ?
C14 C15 C16 F16 179.4(6) . . . . ?
F15 C15 C16 C11 -178.0(6) . . . . ?
C14 C15 C16 C11 2.1(10) . . . . ?
N1 B1 C21 C26 -124.8(7) . . . . ?
C31 B1 C21 C26 -5.0(9) . . . . ?
C11 B1 C21 C26 120.8(7) . . . . ?
N1 B1 C21 C22 51.2(7) . . . . ?
C31 B1 C21 C22 171.0(6) . . . . ?
C11 B1 C21 C22 -63.2(8) . . . . ?
C26 C21 C22 C23 -0.4(10) . . . . ?
B1 C21 C22 C23 -177.0(6) . . . . ?
C26 C21 C22 F22 177.6(5) . . . . ?
B1 C21 C22 F22 1.0(9) . . . . ?
F22 C22 C23 F23 -0.2(9) . . . . ?
C21 C22 C23 F23 177.8(6) . . . . ?
F22 C22 C23 C24 -178.2(6) . . . . ?
C21 C22 C23 C24 -0.1(11) . . . . ?
F23 C23 C24 F24 1.3(10) . . . . ?
C22 C23 C24 F24 179.3(6) . . . . ?
F23 C23 C24 C25 -178.1(6) . . . . ?
C22 C23 C24 C25 -0.1(10) . . . . ?
C23 C24 C25 F25 179.2(6) . . . . ?
F24 C24 C25 F25 -0.2(10) . . . . ?
C23 C24 C25 C26 1.0(10) . . . . ?
F24 C24 C25 C26 -178.4(6) . . . . ?
F25 C25 C26 F26 1.2(10) . . . . ?
C24 C25 C26 F26 179.4(6) . . . . ?
F25 C25 C26 C21 -179.9(6) . . . . ?
C24 C25 C26 C21 -1.7(11) . . . . ?
C22 C21 C26 F26 -179.8(6) . . . . ?
B1 C21 C26 F26 -3.5(10) . . . . ?
C22 C21 C26 C25 1.3(9) . . . . ?
B1 C21 C26 C25 177.6(6) . . . . ?
N1 B1 C31 C36 -160.4(6) . . . . ?
C21 B1 C31 C36 81.1(7) . . . . ?
C11 B1 C31 C36 -46.2(8) . . . . ?
N1 B1 C31 C32 20.7(9) . . . . ?
C21 B1 C31 C32 -97.8(8) . . . . ?
C11 B1 C31 C32 134.9(6) . . . . ?
C36 C31 C32 F32 -178.4(5) . . . . ?
B1 C31 C32 F32 0.6(10) . . . . ?
C36 C31 C32 C33 0.5(10) . . . . ?
B1 C31 C32 C33 179.5(6) . . . . ?
F32 C32 C33 F33 -1.2(9) . . . . ?
C31 C32 C33 F33 179.8(6) . . . . ?
F32 C32 C33 C34 -179.4(6) . . . . ?
C31 C32 C33 C34 1.7(11) . . . . ?
F33 C33 C34 F34 0.6(10) . . . . ?
C32 C33 C34 F34 178.7(6) . . . . ?
F33 C33 C34 C35 179.1(6) . . . . ?
C32 C33 C34 C35 -2.7(11) . . . . ?
F34 C34 C35 F35 -0.2(10) . . . . ?
C33 C34 C35 F35 -178.8(6) . . . . ?
F34 C34 C35 C36 -179.7(6) . . . . ?
C33 C34 C35 C36 1.7(11) . . . . ?
C32 C31 C36 C35 -1.6(10) . . . . ?
B1 C31 C36 C35 179.4(6) . . . . ?
C32 C31 C36 F36 177.0(5) . . . . ?
B1 C31 C36 F36 -2.1(9) . . . . ?
F35 C35 C36 C31 -179.0(6) . . . . ?
C34 C35 C36 C31 0.5(11) . . . . ?
F35 C35 C36 F36 2.5(9) . . . . ?
C34 C35 C36 F36 -178.0(6) . . . . ?
C42 N41 C44 C45 -167.2(6) . . . . ?
C4 N41 C44 C45 -46.4(8) . . . . ?
C43 N41 C44 C45 72.6(7) . . . . ?
N41 C44 C45 N46 -63.7(8) . . . . ?
C44 C45 N46 C48 165.2(6) . . . . ?
C44 C45 N46 C47 -72.3(8) . . . . ?
C42 N41 C4 Cl4 63.3(7) . . . . ?
C44 N41 C4 Cl4 -56.2(7) . . . . ?
C43 N41 C4 Cl4 -179.1(5) . . . . ?
